data_4112396
loop_
_publ_author_name
'M. David Curtis'
'Jie Cao'
'Jeff W. Kampf'

_publ_section_title
;
 Solid-State Packing of Conjugated Oligomers: From \p-Stacks to the
 Herringbone Structure
;
_journal_name_full 'Journal of the American Chemical Society'
_journal_page_first 4318
_journal_page_last 4328
_journal_paper_doi 10.1021/ja0397916
_journal_volume 126
_journal_year 2004
_chemical_formula_sum 'C26 H42 S2'
_chemical_formula_weight 418.72
_chemical_name_systematic
;
 ?
;
_space_group_IT_number 14
_symmetry_cell_setting monoclinic
_symmetry_space_group_name_Hall '-P 2ybc'
_symmetry_space_group_name_H-M 'P 1 21/c 1'
_atom_sites_solution_hydrogens difmap
_atom_sites_solution_primary direct
_atom_sites_solution_secondary difmap
_audit_creation_method SHELXL-97
_cell_angle_alpha 90.00
_cell_angle_beta 100.9100(10)
_cell_angle_gamma 90.00
_cell_formula_units_Z 2
_cell_length_a 16.16100(10)
_cell_length_b 4.97690(10)
_cell_length_c 15.2177(2)
_cell_measurement_reflns_used 8192
_cell_measurement_temperature 158(2)
_cell_measurement_theta_max 26.50
_cell_measurement_theta_min 2.57
_cell_volume 1201.86(3)
_computing_cell_refinement 'Bruker SMART'
_computing_data_collection 'Bruker SMART'
_computing_data_reduction 'Bruker SHELXTL'
_computing_molecular_graphics 'Bruker SHELXTL'
_computing_publication_material 'Bruker SHELXTL'
_computing_structure_refinement 'Bruker SHELXTL'
_computing_structure_solution 'Bruker SHELXTL'
_diffrn_ambient_temperature 158(2)
_diffrn_measured_fraction_theta_full 0.994
_diffrn_measured_fraction_theta_max 0.994
_diffrn_measurement_device_type 'CCD area detector'
_diffrn_measurement_method 'phi and omega scans'
_diffrn_radiation_monochromator graphite
_diffrn_radiation_source 'sealed tube'
_diffrn_radiation_type MoK\a
_diffrn_radiation_wavelength 0.71073
_diffrn_reflns_av_R_equivalents 0.0285
_diffrn_reflns_av_sigmaI/netI 0.0222
_diffrn_reflns_limit_h_max 20
_diffrn_reflns_limit_h_min -20
_diffrn_reflns_limit_k_max 6
_diffrn_reflns_limit_k_min -6
_diffrn_reflns_limit_l_max 18
_diffrn_reflns_limit_l_min -18
_diffrn_reflns_number 11308
_diffrn_reflns_theta_full 26.50
_diffrn_reflns_theta_max 26.50
_diffrn_reflns_theta_min 2.57
_exptl_absorpt_coefficient_mu 0.231
_exptl_absorpt_correction_T_max 0.971
_exptl_absorpt_correction_T_min 0.633
_exptl_absorpt_correction_type SADABS
_exptl_crystal_colour colorless
_exptl_crystal_density_diffrn 1.157
_exptl_crystal_description 'cut needle'
_exptl_crystal_F_000 460
_exptl_crystal_size_max 0.20
_exptl_crystal_size_mid 0.20
_exptl_crystal_size_min 0.38
_refine_diff_density_max 0.335
_refine_diff_density_min -0.299
_refine_diff_density_rms 0.040
_refine_ls_extinction_coef 0.009(2)
_refine_ls_extinction_expression Fc^*^=kFc[1+0.001xFc^2^\l^3^/sin(2\q)]^-1/4^
_refine_ls_extinction_method SHELXL
_refine_ls_goodness_of_fit_ref 1.076
_refine_ls_hydrogen_treatment isotropic
_refine_ls_matrix_type full
_refine_ls_number_parameters 213
_refine_ls_number_reflns 2474
_refine_ls_number_restraints 0
_refine_ls_restrained_S_all 1.076
_refine_ls_R_factor_all 0.0317
_refine_ls_R_factor_gt 0.0288
_refine_ls_shift/su_max 0.001
_refine_ls_shift/su_mean 0.000
_refine_ls_structure_factor_coef Fsqd
_refine_ls_weighting_details 'calc w=1/[\s^2^(Fo^2^)+(0.0497P)^2^+0.2225P] where P=(Fo^2^+2Fc^2^)/3'
_refine_ls_weighting_scheme calc
_refine_ls_wR_factor_gt 0.0806
_refine_ls_wR_factor_ref 0.0826
_reflns_number_gt 2270
_reflns_number_total 2474
_reflns_threshold_expression >2sigma(I)
_cod_data_source_file ja0397916si20031125_105813.cif
_cod_data_source_block nbth2
_cod_database_code 4112396

loop_
_symmetry_equiv_pos_as_xyz
'x, y, z'
'-x, y+1/2, -z+1/2'
'-x, -y, -z'
'x, -y-1/2, z-1/2'

loop_
_atom_site_label
_atom_site_type_symbol
_atom_site_fract_x
_atom_site_fract_y
_atom_site_fract_z
_atom_site_U_iso_or_equiv
_atom_site_adp_type
_atom_site_occupancy
_atom_site_symmetry_multiplicity
_atom_site_calc_flag
S1 S -0.009975(17) 0.22465(5) 0.621244(18) 0.02382(12) Uani 1 1 d
C1 C 0.02157(6) 0.0031(2) 0.54645(7) 0.0200(2) Uani 1 1 d
C2 C 0.08758(7) -0.1505(2) 0.58868(7) 0.0220(2) Uani 1 1 d
H2 H 0.1123(10) -0.289(3) 0.5593(10) 0.031(4) Uiso 1 1 d
C3 C 0.11321(6) -0.0915(2) 0.68151(7) 0.0214(2) Uani 1 1 d
C4 C 0.06552(7) 0.1081(2) 0.70771(7) 0.0237(2) Uani 1 1 d
H4 H 0.0678(9) 0.184(3) 0.7623(11) 0.030(4) Uiso 1 1 d
C5 C 0.18408(7) -0.2324(2) 0.74274(8) 0.0236(3) Uani 1 1 d
H5A H 0.1842(9) -0.418(3) 0.7271(9) 0.031(4) Uiso 1 1 d
H5B H 0.1755(10) -0.227(3) 0.8052(11) 0.033(4) Uiso 1 1 d
C6 C 0.27143(7) -0.1169(2) 0.74039(7) 0.0218(2) Uani 1 1 d
H6A H 0.2704(9) 0.076(3) 0.7487(9) 0.030(3) Uiso 1 1 d
H6B H 0.2846(9) -0.144(3) 0.6811(10) 0.033(4) Uiso 1 1 d
C7 C 0.33954(7) -0.2449(2) 0.81089(8) 0.0218(2) Uani 1 1 d
H7A H 0.3236(10) -0.225(3) 0.8675(11) 0.031(4) Uiso 1 1 d
H7B H 0.3407(9) -0.436(3) 0.7997(9) 0.029(3) Uiso 1 1 d
C8 C 0.42726(7) -0.1268(2) 0.81472(7) 0.0220(2) Uani 1 1 d
H8A H 0.4253(9) 0.066(3) 0.8238(9) 0.029(3) Uiso 1 1 d
H8B H 0.4436(9) -0.156(3) 0.7557(9) 0.030(3) Uiso 1 1 d
C9 C 0.49324(7) -0.2484(2) 0.88873(8) 0.0223(2) Uani 1 1 d
H9A H 0.4745(10) -0.227(3) 0.9444(10) 0.029(4) Uiso 1 1 d
H9B H 0.4959(8) -0.442(3) 0.8791(8) 0.027(3) Uiso 1 1 d
C10 C 0.58117(7) -0.1311(2) 0.89406(7) 0.0225(2) Uani 1 1 d
H10A H 0.5790(9) 0.067(3) 0.9021(9) 0.030(3) Uiso 1 1 d
H10B H 0.5997(9) -0.160(3) 0.8368(10) 0.030(3) Uiso 1 1 d
C11 C 0.64641(7) -0.2528(2) 0.96870(8) 0.0227(2) Uani 1 1 d
H11A H 0.6282(10) -0.228(3) 1.0245(11) 0.031(4) Uiso 1 1 d
H11B H 0.6486(9) -0.446(3) 0.9589(9) 0.030(3) Uiso 1 1 d
C12 C 0.73469(7) -0.1383(2) 0.97493(8) 0.0247(2) Uani 1 1 d
H12A H 0.7318(9) 0.056(3) 0.9827(9) 0.037(4) Uiso 1 1 d
H12B H 0.7535(9) -0.168(3) 0.9181(10) 0.031(3) Uiso 1 1 d
C13 C 0.79781(8) -0.2605(3) 1.05121(9) 0.0296(3) Uani 1 1 d
H13A H 0.7814(11) -0.233(3) 1.1061(12) 0.041(4) Uiso 1 1 d
H13B H 0.8540(11) -0.188(3) 1.0567(10) 0.039(4) Uiso 1 1 d
H13C H 0.8024(10) -0.457(3) 1.0438(10) 0.041(4) Uiso 1 1 d

loop_
_atom_site_aniso_label
_atom_site_aniso_U_11
_atom_site_aniso_U_22
_atom_site_aniso_U_33
_atom_site_aniso_U_23
_atom_site_aniso_U_13
_atom_site_aniso_U_12
S1 0.01941(17) 0.02630(17) 0.02386(18) -0.00158(10) -0.00072(11) 0.00453(10)
C1 0.0148(5) 0.0223(5) 0.0228(5) 0.0010(4) 0.0031(4) -0.0021(4)
C2 0.0168(5) 0.0250(5) 0.0237(5) 0.0013(4) 0.0028(4) 0.0009(4)
C3 0.0147(5) 0.0248(5) 0.0237(5) 0.0044(4) 0.0008(4) -0.0029(4)
C4 0.0197(5) 0.0283(6) 0.0211(5) 0.0004(4) -0.0008(4) -0.0016(4)
C5 0.0171(5) 0.0269(6) 0.0250(6) 0.0057(4) -0.0009(4) -0.0002(4)
C6 0.0172(5) 0.0255(6) 0.0214(5) 0.0027(4) 0.0004(4) 0.0006(4)
C7 0.0169(5) 0.0247(6) 0.0223(6) 0.0022(4) 0.0001(4) 0.0007(4)
C8 0.0174(5) 0.0250(6) 0.0224(5) 0.0014(4) 0.0006(4) 0.0001(4)
C9 0.0173(5) 0.0253(6) 0.0229(6) 0.0013(4) 0.0003(4) -0.0001(4)
C10 0.0180(5) 0.0254(6) 0.0229(5) 0.0015(4) 0.0004(4) -0.0004(4)
C11 0.0173(5) 0.0251(6) 0.0242(6) 0.0006(4) 0.0002(4) -0.0001(4)
C12 0.0188(5) 0.0277(6) 0.0263(6) -0.0008(4) 0.0005(4) -0.0018(4)
C13 0.0191(6) 0.0374(7) 0.0297(7) -0.0021(5) -0.0021(5) 0.0010(5)

loop_
_atom_type_symbol
_atom_type_description
_atom_type_scat_dispersion_real
_atom_type_scat_dispersion_imag
_atom_type_scat_source
C C 0.0033 0.0016 'International Tables Vol C Tables 4.2.6.8 and 6.1.1.4'
H H 0.0000 0.0000 'International Tables Vol C Tables 4.2.6.8 and 6.1.1.4'
S S 0.1246 0.1234 'International Tables Vol C Tables 4.2.6.8 and 6.1.1.4'

loop_
_geom_angle_atom_site_label_1
_geom_angle_atom_site_label_2
_geom_angle_atom_site_label_3
_geom_angle
_geom_angle_site_symmetry_1
_geom_angle_site_symmetry_3
C4 S1 C1 91.94(5) . .
C2 C1 C1 129.22(13) . 3_556
C2 C1 S1 110.33(8) . .
C1 C1 S1 120.44(10) 3_556 .
C1 C2 C3 113.86(10) . .
C4 C3 C2 111.46(9) . .
C4 C3 C5 124.38(10) . .
C2 C3 C5 124.16(10) . .
C3 C4 S1 112.41(8) . .
C3 C5 C6 114.03(9) . .
C7 C6 C5 111.90(9) . .
C6 C7 C8 114.09(9) . .
C9 C8 C7 113.02(9) . .
C8 C9 C10 113.75(9) . .
C11 C10 C9 113.24(9) . .
C10 C11 C12 113.97(9) . .
C13 C12 C11 112.54(10) . .

loop_
_geom_bond_atom_site_label_1
_geom_bond_atom_site_label_2
_geom_bond_distance
_geom_bond_site_symmetry_2
S1 C4 1.7171(11) .
S1 C1 1.7294(11) .
C1 C2 1.3696(15) .
C1 C1 1.453(2) 3_556
C2 C3 1.4254(15) .
C3 C4 1.3624(16) .
C3 C5 1.5060(14) .
C5 C6 1.5311(15) .
C6 C7 1.5237(14) .
C7 C8 1.5255(15) .
C8 C9 1.5221(14) .
C9 C10 1.5240(15) .
C10 C11 1.5216(15) .
C11 C12 1.5226(15) .
C12 C13 1.5197(16) .
